data_7055365
loop_
_publ_author_name
'Klingenberg, Margarita A.'
'Bogachenkov, Alexander S.'
'Kinzhalov, Mikhail A.'
'Vasilyev, Aleksander V.'
'Boyarskiy, Vadim P.'

_publ_section_title
;
 1,4-Dihydrophosphinolines and their complexes with group 10 metals
;
_journal_issue 4
_journal_name_full 'New J. Chem.'
_journal_page_first 3336
_journal_paper_doi 10.1039/C5NJ03038B
_journal_volume 40
_journal_year 2016
_chemical_formula_moiety 'C17 H16 Br P'
_chemical_formula_sum 'C17 H16 Br P'
_chemical_formula_weight 331.18
_chemical_name_systematic
;
 ? 
;
_space_group_crystal_system monoclinic
_space_group_IT_number 14
_space_group_name_Hall '-P 2ybc'
_space_group_name_H-M_alt 'P 1 21/c 1'
_symmetry_space_group_name_Hall '-P 2ybc'
_symmetry_space_group_name_H-M 'P 1 21/c 1'
_atom_sites_solution_hydrogens geom
_atom_sites_solution_primary direct
_atom_sites_solution_secondary difmap
_audit_creation_date 2014-12-15
_audit_creation_method
;
  Olex2 1.2-ac2
  (compiled 2012.03.27 svn.r2268, GUI svn.r4156)
;
_audit_update_record
;
2015-09-21 deposited with the CCDC.
2016-02-09 downloaded from the CCDC.
;
_cell_angle_alpha 90.00
_cell_angle_beta 110.0486(17)
_cell_angle_gamma 90.00
_cell_formula_units_Z 8
_cell_length_a 20.3791(3)
_cell_length_b 10.08862(14)
_cell_length_c 15.5172(2)
_cell_measurement_reflns_used 17610
_cell_measurement_temperature 100.01(10)
_cell_measurement_theta_max 75.8610
_cell_measurement_theta_min 4.6100
_cell_volume 2996.97(8)
_computing_cell_refinement
;
CrysAlisPro, Agilent Technologies,
Version 1.171.36.32 (release 02-08-2013 CrysAlis171 .NET)
(compiled Aug  2 2013,16:46:58)
;
_computing_data_collection
;
CrysAlisPro, Agilent Technologies,
Version 1.171.36.32 (release 02-08-2013 CrysAlis171 .NET)
(compiled Aug  2 2013,16:46:58)
;
_computing_data_reduction
;
CrysAlisPro, Agilent Technologies,
Version 1.171.36.32 (release 02-08-2013 CrysAlis171 .NET)
(compiled Aug  2 2013,16:46:58)
;
_computing_molecular_graphics
;
O. V. Dolomanov, L. J. Bourhis, R. J. Gildea, J. A. K. Howard and H. Puschmann,
OLEX2: a complete structure solution, refinement and analysis program.
J. Appl. Cryst. (2009). 42, 339-341.
;
_computing_publication_material
;
O. V. Dolomanov, L. J. Bourhis, R. J. Gildea, J. A. K. Howard and H. Puschmann,
OLEX2: a complete structure solution, refinement and analysis program.
J. Appl. Cryst. (2009). 42, 339-341.
;
_computing_structure_refinement
;
SHELXL, G.M. Sheldrick, Acta Cryst.
(2008). A64, 112-122
;
_computing_structure_solution
;
SHELXS, G.M. Sheldrick, Acta Cryst.
(2008). A64, 112-122
;
_diffrn_ambient_temperature 100.01(10)
_diffrn_detector_area_resol_mean 10.3829
_diffrn_measured_fraction_theta_full 0.9971
_diffrn_measured_fraction_theta_max 0.9971
_diffrn_measurement_details
;
  1 omega   -8.00   32.00   1.0000    3.0000
omega____ theta____ kappa____ phi______ frames
    -      -40.3787   38.0000   90.0000 40

  2 omega -114.00  -11.00   1.0000    3.0000
omega____ theta____ kappa____ phi______ frames
    -      -40.3787  -57.0000   30.0000 103

  3 omega  -55.00  -13.00   1.0000    3.0000
omega____ theta____ kappa____ phi______ frames
    -      -40.3787  -57.0000 -180.0000 42

  4 omega  -50.00   32.00   1.0000    3.0000
omega____ theta____ kappa____ phi______ frames
    -      -40.3787   38.0000  -30.0000 82

  5 omega   68.00  108.00   1.0000   12.0000
omega____ theta____ kappa____ phi______ frames
    -      113.0000  -95.0000  150.0000 40

  6 omega   36.00   66.00   1.0000   12.0000
omega____ theta____ kappa____ phi______ frames
    -      113.0000 -111.0000  150.0000 30

  7 omega   49.00   96.00   1.0000   12.0000
omega____ theta____ kappa____ phi______ frames
    -      113.0000  -45.0000  -90.0000 47

  8 omega   42.00   87.00   1.0000   12.0000
omega____ theta____ kappa____ phi______ frames
    -      113.0000  -30.0000 -150.0000 45

  9 omega   35.00   63.00   1.0000   12.0000
omega____ theta____ kappa____ phi______ frames
    -      113.0000  -30.0000  150.0000 28

 10 omega   30.00   56.00   1.0000   12.0000
omega____ theta____ kappa____ phi______ frames
    -      113.0000  -95.0000  150.0000 26

 11 omega   93.00  149.00   1.0000   12.0000
omega____ theta____ kappa____ phi______ frames
    -      113.0000  178.0000   30.0000 56

 12 omega   36.00   74.00   1.0000   12.0000
omega____ theta____ kappa____ phi______ frames
    -      113.0000  -30.0000  -90.0000 38

 13 omega   61.00  104.00   1.0000   12.0000
omega____ theta____ kappa____ phi______ frames
    -      113.0000   15.0000  150.0000 43

 14 omega   52.00   78.00   1.0000   12.0000
omega____ theta____ kappa____ phi______ frames
    -      113.0000 -111.0000   60.0000 26

 15 omega  146.00  172.00   1.0000   12.0000
omega____ theta____ kappa____ phi______ frames
    -      113.0000   30.0000   60.0000 26

 16 omega   76.00  102.00   1.0000   12.0000
omega____ theta____ kappa____ phi______ frames
    -      113.0000  -61.0000 -150.0000 26

 17 omega   83.00  126.00   1.0000   12.0000
omega____ theta____ kappa____ phi______ frames
    -      113.0000   30.0000   60.0000 43

 18 omega   44.00   94.00   1.0000   12.0000
omega____ theta____ kappa____ phi______ frames
    -      113.0000  -45.0000   30.0000 50

 19 omega   56.00   98.00   1.0000   12.0000
omega____ theta____ kappa____ phi______ frames
    -      113.0000  -45.0000  120.0000 42

 20 omega  114.00  140.00   1.0000   12.0000
omega____ theta____ kappa____ phi______ frames
    -      113.0000  111.0000   60.0000 26

 21 omega   60.00   96.00   1.0000   12.0000
omega____ theta____ kappa____ phi______ frames
    -      113.0000  -15.0000  150.0000 36

 22 omega  142.00  167.00   1.0000   12.0000
omega____ theta____ kappa____ phi______ frames
    -      113.0000  -15.0000  150.0000 25

 23 omega  137.00  172.00   1.0000   12.0000
omega____ theta____ kappa____ phi______ frames
    -      113.0000  111.0000   30.0000 35

 24 omega  105.00  150.00   1.0000   12.0000
omega____ theta____ kappa____ phi______ frames
    -      113.0000  111.0000   90.0000 45

 25 omega   46.00   91.00   1.0000   12.0000
omega____ theta____ kappa____ phi______ frames
    -      113.0000  -45.0000 -180.0000 45

 26 omega   51.00   96.00   1.0000   12.0000
omega____ theta____ kappa____ phi______ frames
    -      113.0000  -95.0000   60.0000 45

 27 omega  111.00  139.00   1.0000   12.0000
omega____ theta____ kappa____ phi______ frames
    -      113.0000  -61.0000  -90.0000 28

 28 omega  120.00  146.00   1.0000   12.0000
omega____ theta____ kappa____ phi______ frames
    -      113.0000   15.0000  150.0000 26

 29 omega   41.00   66.00   1.0000   12.0000
omega____ theta____ kappa____ phi______ frames
    -      113.0000  -30.0000  -60.0000 25

 30 omega   70.00   96.00   1.0000   12.0000
omega____ theta____ kappa____ phi______ frames
    -      113.0000  -61.0000  -90.0000 26

 31 omega   91.00  116.00   1.0000   12.0000
omega____ theta____ kappa____ phi______ frames
    -      113.0000 -111.0000   60.0000 25

 32 omega  103.00  129.00   1.0000   12.0000
omega____ theta____ kappa____ phi______ frames
    -      113.0000   12.0000   36.2361 26

 33 omega   52.00  100.00   1.0000   12.0000
omega____ theta____ kappa____ phi______ frames
    -      113.0000  -95.0000  -60.0000 48

 34 omega  124.00  149.00   1.0000   12.0000
omega____ theta____ kappa____ phi______ frames
    -      113.0000  178.0000 -150.0000 25

 35 omega   92.00  118.00   1.0000   12.0000
omega____ theta____ kappa____ phi______ frames
    -      113.0000   61.0000   90.0000 26

 36 omega   47.00   72.00   1.0000   12.0000
omega____ theta____ kappa____ phi______ frames
    -      113.0000  -30.0000 -180.0000 25

 37 omega   64.00   89.00   1.0000   12.0000
omega____ theta____ kappa____ phi______ frames
    -      113.0000  -30.0000  -30.0000 25

 38 omega   44.00   69.00   1.0000   12.0000
omega____ theta____ kappa____ phi______ frames
    -      113.0000  -45.0000  150.0000 25

 39 omega   62.00   88.00   1.0000   12.0000
omega____ theta____ kappa____ phi______ frames
    -      113.0000   15.0000    0.0000 26

 40 omega   32.00   60.00   1.0000   12.0000
omega____ theta____ kappa____ phi______ frames
    -      113.0000    9.0000  -55.0178 28

 41 omega   29.00   79.00   1.0000   12.0000
omega____ theta____ kappa____ phi______ frames
    -      113.0000    0.0000 -180.0000 50

 42 omega   36.00   85.00   1.0000   12.0000
omega____ theta____ kappa____ phi______ frames
    -      113.0000   12.0000   36.2361 49

 43 omega  -63.00  -37.00   1.0000    3.0000
omega____ theta____ kappa____ phi______ frames
    -      -40.3787  -77.0000 -120.0000 26

 44 omega -109.00  -16.00   1.0000    3.0000
omega____ theta____ kappa____ phi______ frames
    -      -40.3787  -38.0000  -90.0000 93

 45 omega -119.00  -83.00   1.0000    3.0000
omega____ theta____ kappa____ phi______ frames
    -      -40.3787  -77.0000 -120.0000 36

 46 omega   68.00   95.00   1.0000    3.0000
omega____ theta____ kappa____ phi______ frames
    -       40.3787   38.0000   90.0000 27

 47 omega   63.00   99.00   1.0000    3.0000
omega____ theta____ kappa____ phi______ frames
    -       40.3787  178.0000  150.0000 36

 48 omega   23.00   50.00   1.0000    3.0000
omega____ theta____ kappa____ phi______ frames
    -       40.3787   38.0000   90.0000 27

 49 omega  101.00  127.00   1.0000   12.0000
omega____ theta____ kappa____ phi______ frames
    -      113.0000   17.0000 -171.7798 26

 50 omega   64.00   91.00   1.0000   12.0000
omega____ theta____ kappa____ phi______ frames
    -      113.0000   17.0000 -171.7798 27

 51 omega   77.00  102.00   1.0000   12.0000
omega____ theta____ kappa____ phi______ frames
    -      113.0000  -48.0000   58.7825 25

 52 omega   55.00   81.00   1.0000   12.0000
omega____ theta____ kappa____ phi______ frames
    -      113.0000   15.0000  -30.0000 26

 53 omega   65.00  100.00   1.0000   12.0000
omega____ theta____ kappa____ phi______ frames
    -      113.0000 -111.0000 -120.0000 35

 54 omega   81.00  107.00   1.0000   12.0000
omega____ theta____ kappa____ phi______ frames
    -      113.0000   77.0000   60.0000 26

 55 omega  127.00  153.00   1.0000   12.0000
omega____ theta____ kappa____ phi______ frames
    -      113.0000   77.0000   60.0000 26

 56 omega  103.00  141.00   1.0000   12.0000
omega____ theta____ kappa____ phi______ frames
    -      113.0000  178.0000   90.0000 38

 57 omega   86.00  130.00   1.0000   12.0000
omega____ theta____ kappa____ phi______ frames
    -      113.0000   30.0000   90.0000 44

 58 omega  123.00  150.00   1.0000   12.0000
omega____ theta____ kappa____ phi______ frames
    -      113.0000   -9.0000 -171.4549 27

 59 omega   80.00  117.00   1.0000   12.0000
omega____ theta____ kappa____ phi______ frames
    -      113.0000  -77.0000   90.0000 37

 60 omega   79.00  121.00   1.0000   12.0000
omega____ theta____ kappa____ phi______ frames
    -      113.0000   77.0000  -90.0000 42

 61 omega  148.00  174.00   1.0000   12.0000
omega____ theta____ kappa____ phi______ frames
    -      113.0000   61.0000  150.0000 26

 62 omega   89.00   95.00   1.0000   12.0000
omega____ theta____ kappa____ phi______ frames
    -      113.0000   77.0000 -120.0000 6
;
_diffrn_measurement_device_type 'SuperNova, Dual, Cu at zero, Atlas'
_diffrn_measurement_method '\w scans'
_diffrn_orient_matrix_UB_11 0.0020216000
_diffrn_orient_matrix_UB_12 0.0241353000
_diffrn_orient_matrix_UB_13 -0.0971031000
_diffrn_orient_matrix_UB_21 0.0501996000
_diffrn_orient_matrix_UB_22 -0.1181984000
_diffrn_orient_matrix_UB_23 0.0118601000
_diffrn_orient_matrix_UB_31 -0.0628458000
_diffrn_orient_matrix_UB_32 -0.0936143000
_diffrn_orient_matrix_UB_33 -0.0400562000
_diffrn_radiation_monochromator mirror
_diffrn_radiation_type 'Cu K\a'
_diffrn_radiation_wavelength 1.5418
_diffrn_reflns_av_R_equivalents 0.0349
_diffrn_reflns_av_unetI/netI 0.0212
_diffrn_reflns_limit_h_max 25
_diffrn_reflns_limit_h_min -25
_diffrn_reflns_limit_k_max 12
_diffrn_reflns_limit_k_min -12
_diffrn_reflns_limit_l_max 19
_diffrn_reflns_limit_l_min -19
_diffrn_reflns_number 38236
_diffrn_reflns_theta_full 76.35
_diffrn_reflns_theta_max 76.35
_diffrn_reflns_theta_min 4.62
_diffrn_source 'SuperNova (Cu) X-ray Source'
_exptl_absorpt_coefficient_mu 4.596
_exptl_absorpt_correction_T_max 1.00000
_exptl_absorpt_correction_T_min 0.79972
_exptl_absorpt_correction_type multi-scan
_exptl_absorpt_process_details
;
CrysAlisPro, Agilent Technologies,
Version 1.171.36.32 (release 02-08-2013 CrysAlis171 .NET)
(compiled Aug  2 2013,16:46:58)
Empirical absorption correction using spherical harmonics,
 implemented in SCALE3 ABSPACK scaling algorithm.
;
_exptl_crystal_colour colorless
_exptl_crystal_density_diffrn 1.468
_exptl_crystal_density_method 'not measured'
_exptl_crystal_description prism
_exptl_crystal_F_000 1344
_exptl_crystal_size_max 0.15
_exptl_crystal_size_mid 0.12
_exptl_crystal_size_min 0.07
_refine_diff_density_max 0.494
_refine_diff_density_min -0.394
_refine_diff_density_rms 0.069
_refine_ls_extinction_method none
_refine_ls_goodness_of_fit_ref 1.016
_refine_ls_hydrogen_treatment mixed
_refine_ls_matrix_type full
_refine_ls_number_parameters 347
_refine_ls_number_reflns 6269
_refine_ls_number_restraints 0
_refine_ls_restrained_S_all 1.016
_refine_ls_R_factor_all 0.0305
_refine_ls_R_factor_gt 0.0275
_refine_ls_shift/su_max 0.002
_refine_ls_shift/su_mean 0.000
_refine_ls_structure_factor_coef Fsqd
_refine_ls_weighting_details 'calc w=1/[\s^2^(Fo^2^)+(0.0508P)^2^+0.8964P] where P=(Fo^2^+2Fc^2^)/3'
_refine_ls_weighting_scheme calc
_refine_ls_wR_factor_gt 0.0735
_refine_ls_wR_factor_ref 0.0765
_reflns_number_gt 5769
_reflns_number_total 6269
_reflns_threshold_expression >2sigma(I)
_cod_data_source_file c5nj03038b2.cif
_cod_data_source_block asb598
_cod_depositor_comments
;
Adding full bibliography for 7055365--7055370.cif

2017-03-02
Z value and formula fixed to values more according to usual
chemical conventions.                 miguel
;
_cod_original_formula_sum 'C34 H32 Br2 P2'
_cod_original_formula_weight 662.36
_cod_original_formula_moiety '2(C17 H16 Br P)'
_cod_original_formula_units_Z 4
_cod_original_cell_volume 2996.96(8)
_cod_database_code 7055365
_chemical_oxdiff_formula 'C18 P1 H25 Br1'
_reflns_odcompleteness_completeness 95.12
_reflns_odcompleteness_iscentric 1
_reflns_odcompleteness_theta 80.95

loop_
_space_group_symop_id
_space_group_symop_operation_xyz
1 'x, y, z'
2 '-x, y+1/2, -z+1/2'
3 '-x, -y, -z'
4 'x, -y-1/2, z-1/2'

loop_
_atom_site_label
_atom_site_type_symbol
_atom_site_fract_x
_atom_site_fract_y
_atom_site_fract_z
_atom_site_U_iso_or_equiv
_atom_site_adp_type
_atom_site_occupancy
_atom_site_symmetry_multiplicity
_atom_site_calc_flag
_atom_site_refinement_flags
Br1 Br 0.255835(8) 0.525725(17) 0.149085(12) 0.02408(7) Uani 1 1 d .
Br1A Br 0.250684(8) 0.740978(18) 0.367515(14) 0.02762(7) Uani 1 1 d .
P1 P 0.385905(19) 0.46036(4) 0.31996(3) 0.01703(9) Uani 1 1 d .
P1A P 0.117463(19) 0.80536(4) 0.20083(3) 0.01765(9) Uani 1 1 d .
C15A C 0.25143(9) 1.01957(19) 0.10979(13) 0.0263(4) Uani 1 1 d .
H15A H 0.2864 1.0002 0.0860 0.032 Uiso 1 1 calc R
C9 C 0.47014(8) 0.38396(15) 0.33381(11) 0.0176(3) Uani 1 1 d .
C9A C 0.03341(8) 0.87858(15) 0.19162(11) 0.0179(3) Uani 1 1 d .
C2 C 0.34904(8) 0.45517(15) 0.19629(11) 0.0188(3) Uani 1 1 d .
C8A C -0.01222(9) 0.89490(16) 0.10084(11) 0.0230(3) Uani 1 1 d .
H8A H 0.0026 0.8705 0.0526 0.028 Uiso 1 1 calc R
C10 C 0.49459(8) 0.34704(15) 0.26288(11) 0.0193(3) Uani 1 1 d .
C6A C -0.10053(9) 0.98123(17) 0.15395(14) 0.0283(4) Uani 1 1 d .
H6A H -0.1453 1.0148 0.1420 0.034 Uiso 1 1 calc R
C11A C 0.16257(8) 0.94603(16) 0.16954(11) 0.0191(3) Uani 1 1 d .
C8 C 0.51301(9) 0.36624(17) 0.42580(11) 0.0223(3) Uani 1 1 d .
H8 H 0.4964 0.3906 0.4723 0.027 Uiso 1 1 calc R
C6 C 0.60456(9) 0.27820(18) 0.37940(13) 0.0270(3) Uani 1 1 d .
H6 H 0.6494 0.2438 0.3941 0.032 Uiso 1 1 calc R
C3A C 0.12894(9) 0.84783(16) 0.38499(11) 0.0224(3) Uani 1 1 d .
H3A H 0.1563 0.8376 0.4464 0.027 Uiso 1 1 calc R
C11 C 0.33921(8) 0.32143(16) 0.35002(10) 0.0182(3) Uani 1 1 d .
C13A C 0.18307(9) 1.18009(17) 0.15726(12) 0.0236(3) Uani 1 1 d .
H13A H 0.1722 1.2679 0.1648 0.028 Uiso 1 1 calc R
C12A C 0.14673(8) 1.07816(16) 0.18116(11) 0.0214(3) Uani 1 1 d .
H12A H 0.1118 1.0979 0.2050 0.026 Uiso 1 1 calc R
C12 C 0.35556(8) 0.18873(16) 0.34039(11) 0.0205(3) Uani 1 1 d .
H12 H 0.3910 0.1681 0.3177 0.025 Uiso 1 1 calc R
C13 C 0.31897(9) 0.08793(17) 0.36466(12) 0.0236(3) Uani 1 1 d .
H13 H 0.3307 -0.0001 0.3594 0.028 Uiso 1 1 calc R
C2A C 0.15748(8) 0.81021(15) 0.32461(11) 0.0202(3) Uani 1 1 d .
C10A C 0.01188(8) 0.91505(15) 0.26461(11) 0.0196(3) Uani 1 1 d .
C16A C 0.21497(9) 0.91731(17) 0.13311(12) 0.0244(3) Uani 1 1 d .
H16A H 0.2254 0.8296 0.1245 0.029 Uiso 1 1 calc R
C3 C 0.37997(8) 0.41678(16) 0.13792(11) 0.0209(3) Uani 1 1 d .
H3 H 0.3547 0.4288 0.0760 0.025 Uiso 1 1 calc R
C15 C 0.24777(9) 0.24910(17) 0.40590(12) 0.0247(3) Uani 1 1 d .
H15 H 0.2114 0.2691 0.4270 0.030 Uiso 1 1 calc R
C16 C 0.28531(8) 0.35092(17) 0.38335(11) 0.0221(3) Uani 1 1 d .
H16 H 0.2744 0.4388 0.3905 0.027 Uiso 1 1 calc R
C14 C 0.26479(9) 0.11791(17) 0.39683(11) 0.0235(3) Uani 1 1 d .
H14 H 0.2400 0.0500 0.4122 0.028 Uiso 1 1 calc R
C14A C 0.23571(9) 1.15078(18) 0.12199(11) 0.0245(3) Uani 1 1 d .
H14A H 0.2603 1.2190 0.1066 0.029 Uiso 1 1 calc R
C18A C 0.06769(11) 1.0464(2) 0.40840(13) 0.0319(4) Uani 1 1 d .
H18A H 0.0987 1.0420 0.4709 0.048 Uiso 1 1 calc R
H18B H 0.0235 1.0820 0.4065 0.048 Uiso 1 1 calc R
H18C H 0.0876 1.1026 0.3739 0.048 Uiso 1 1 calc R
C4 C 0.45168(8) 0.35569(16) 0.16069(11) 0.0218(3) Uani 1 1 d .
C4A C 0.05686(9) 0.90580(17) 0.36633(11) 0.0225(3) Uani 1 1 d .
C5 C 0.56242(9) 0.29449(17) 0.28793(12) 0.0249(3) Uani 1 1 d .
H5 H 0.5797 0.2698 0.2421 0.030 Uiso 1 1 calc R
C5A C -0.05613(9) 0.96619(17) 0.24359(13) 0.0251(3) Uani 1 1 d .
H5A H -0.0716 0.9905 0.2912 0.030 Uiso 1 1 calc R
C7 C 0.57905(9) 0.31365(18) 0.44837(12) 0.0269(3) Uani 1 1 d .
H7 H 0.6065 0.3019 0.5096 0.032 Uiso 1 1 calc R
C18 C 0.44000(10) 0.21371(19) 0.12015(12) 0.0299(4) Uani 1 1 d .
H18D H 0.4844 0.1731 0.1284 0.045 Uiso 1 1 calc R
H18E H 0.4132 0.2180 0.0559 0.045 Uiso 1 1 calc R
H18F H 0.4152 0.1620 0.1510 0.045 Uiso 1 1 calc R
C17A C 0.02085(11) 0.8173(2) 0.41768(14) 0.0338(4) Uani 1 1 d .
H17A H 0.0137 0.7304 0.3909 0.051 Uiso 1 1 calc R
H17B H -0.0234 0.8552 0.4131 0.051 Uiso 1 1 calc R
H17C H 0.0498 0.8112 0.4811 0.051 Uiso 1 1 calc R
C7A C -0.07847(9) 0.94642(17) 0.08172(13) 0.0274(4) Uani 1 1 d .
H7A H -0.1079 0.9576 0.0213 0.033 Uiso 1 1 calc R
C17 C 0.49052(10) 0.4393(2) 0.10998(14) 0.0336(4) Uani 1 1 d .
H17D H 0.4984 0.5270 0.1356 0.050 Uiso 1 1 calc R
H17E H 0.4628 0.4446 0.0461 0.050 Uiso 1 1 calc R
H17F H 0.5346 0.3985 0.1167 0.050 Uiso 1 1 calc R

loop_
_atom_site_aniso_label
_atom_site_aniso_U_11
_atom_site_aniso_U_22
_atom_site_aniso_U_33
_atom_site_aniso_U_23
_atom_site_aniso_U_13
_atom_site_aniso_U_12
Br1 0.01914(10) 0.02212(10) 0.02804(10) 0.00579(6) 0.00429(7) 0.00269(6)
Br1A 0.01725(10) 0.02202(11) 0.03810(12) 0.00778(7) 0.00243(8) 0.00224(6)
P1 0.01753(18) 0.01523(18) 0.01832(18) -0.00033(13) 0.00611(14) 0.00058(13)
P1A 0.01742(18) 0.01527(18) 0.02070(18) 0.00019(13) 0.00710(14) 0.00111(13)
C15A 0.0201(8) 0.0304(9) 0.0298(9) 0.0036(7) 0.0106(7) 0.0012(6)
C9 0.0154(6) 0.0156(7) 0.0205(7) -0.0007(5) 0.0046(6) -0.0006(5)
C9A 0.0164(6) 0.0147(7) 0.0214(7) -0.0004(5) 0.0051(6) -0.0005(5)
C2 0.0157(7) 0.0172(7) 0.0216(7) 0.0030(5) 0.0039(6) 0.0003(5)
C8A 0.0241(8) 0.0197(8) 0.0223(7) -0.0016(6) 0.0044(6) -0.0017(6)
C10 0.0184(7) 0.0174(7) 0.0224(7) -0.0017(6) 0.0074(6) -0.0025(5)
C6A 0.0154(7) 0.0216(8) 0.0437(10) -0.0004(7) 0.0047(7) 0.0020(6)
C11A 0.0181(7) 0.0184(7) 0.0192(7) 0.0016(6) 0.0042(6) -0.0008(5)
C8 0.0229(7) 0.0220(8) 0.0206(7) -0.0027(6) 0.0054(6) -0.0016(6)
C6 0.0168(7) 0.0255(8) 0.0353(9) -0.0024(7) 0.0046(7) 0.0011(6)
C3A 0.0240(7) 0.0212(8) 0.0193(7) 0.0030(6) 0.0039(6) -0.0020(6)
C11 0.0179(7) 0.0183(7) 0.0167(6) 0.0017(5) 0.0036(5) 0.0005(5)
C13A 0.0264(8) 0.0184(7) 0.0234(7) 0.0008(6) 0.0050(6) -0.0028(6)
C12A 0.0223(7) 0.0206(8) 0.0208(7) 0.0002(6) 0.0066(6) -0.0009(6)
C12 0.0189(7) 0.0203(8) 0.0221(7) 0.0006(6) 0.0067(6) 0.0006(6)
C13 0.0230(7) 0.0189(7) 0.0265(8) 0.0010(6) 0.0054(6) -0.0006(6)
C2A 0.0157(7) 0.0169(7) 0.0251(7) 0.0038(6) 0.0032(6) 0.0007(5)
C10A 0.0190(7) 0.0155(7) 0.0246(8) 0.0009(6) 0.0081(6) -0.0002(5)
C16A 0.0233(7) 0.0228(8) 0.0282(8) 0.0029(6) 0.0102(6) 0.0031(6)
C3 0.0224(7) 0.0199(7) 0.0183(7) 0.0019(6) 0.0045(6) -0.0028(6)
C15 0.0222(8) 0.0307(9) 0.0228(8) 0.0013(6) 0.0098(6) -0.0001(6)
C16 0.0222(7) 0.0226(8) 0.0220(7) 0.0009(6) 0.0083(6) 0.0025(6)
C14 0.0221(7) 0.0266(8) 0.0200(7) 0.0034(6) 0.0049(6) -0.0059(6)
C14A 0.0216(7) 0.0268(8) 0.0223(7) 0.0048(6) 0.0038(6) -0.0066(6)
C18A 0.0381(10) 0.0297(9) 0.0269(9) -0.0081(7) 0.0098(7) 0.0020(7)
C4 0.0233(7) 0.0232(8) 0.0206(7) -0.0010(6) 0.0097(6) -0.0008(6)
C4A 0.0259(8) 0.0220(8) 0.0222(7) -0.0007(6) 0.0114(6) 0.0005(6)
C5 0.0219(8) 0.0249(8) 0.0291(8) -0.0051(7) 0.0103(6) -0.0008(6)
C5A 0.0223(8) 0.0223(8) 0.0339(9) -0.0026(6) 0.0136(7) 0.0006(6)
C7 0.0230(8) 0.0264(8) 0.0242(8) -0.0020(6) -0.0009(6) -0.0014(6)
C18 0.0338(9) 0.0298(9) 0.0243(8) -0.0079(7) 0.0079(7) 0.0017(7)
C17A 0.0370(10) 0.0400(11) 0.0302(9) 0.0085(8) 0.0190(8) 0.0012(8)
C7A 0.0224(8) 0.0200(8) 0.0293(8) 0.0012(6) -0.0048(7) -0.0010(6)
C17 0.0305(9) 0.0434(11) 0.0317(9) 0.0078(8) 0.0167(8) 0.0000(8)

loop_
_atom_type_symbol
_atom_type_description
_atom_type_scat_dispersion_real
_atom_type_scat_dispersion_imag
_atom_type_scat_source
C C 0.0181 0.0091 'International Tables Vol C Tables 4.2.6.8 and 6.1.1.4'
H H 0.0000 0.0000 'International Tables Vol C Tables 4.2.6.8 and 6.1.1.4'
P P 0.2955 0.4335 'International Tables Vol C Tables 4.2.6.8 and 6.1.1.4'
Br Br -0.6763 1.2805 'International Tables Vol C Tables 4.2.6.8 and 6.1.1.4'

loop_
_geom_angle_atom_site_label_1
_geom_angle_atom_site_label_2
_geom_angle_atom_site_label_3
_geom_angle
C9 P1 C11 101.27(7)
C2 P1 C9 98.31(7)
C2 P1 C11 100.61(7)
C9A P1A C11A 101.95(7)
C2A P1A C9A 98.13(7)
C2A P1A C11A 100.05(7)
C16A C15A H15A 119.9
C16A C15A C14A 120.17(16)
C14A C15A H15A 119.9
C10 C9 P1 126.25(12)
C10 C9 C8 119.84(14)
C8 C9 P1 113.88(12)
C8A C9A P1A 113.97(12)
C10A C9A P1A 126.17(12)
C10A C9A C8A 119.85(14)
P1 C2 Br1 113.00(8)
C3 C2 Br1 119.12(12)
C3 C2 P1 127.75(12)
C9A C8A H8A 119.3
C7A C8A C9A 121.43(16)
C7A C8A H8A 119.3
C9 C10 C4 124.54(14)
C9 C10 C5 117.56(15)
C5 C10 C4 117.86(14)
C5A C6A H6A 119.9
C5A C6A C7A 120.18(16)
C7A C6A H6A 119.9
C12A C11A P1A 122.82(12)
C12A C11A C16A 119.44(15)
C16A C11A P1A 117.74(12)
C9 C8 H8 119.3
C7 C8 C9 121.37(16)
C7 C8 H8 119.3
C5 C6 H6 120.3
C7 C6 H6 120.3
C7 C6 C5 119.48(16)
C2A C3A H3A 116.1
C2A C3A C4A 127.70(15)
C4A C3A H3A 116.1
C12 C11 P1 122.56(12)
C16 C11 P1 118.15(12)
C16 C11 C12 119.29(15)
C12A C13A H13A 120.0
C12A C13A C14A 120.02(16)
C14A C13A H13A 120.0
C11A C12A H12A 119.9
C13A C12A C11A 120.24(15)
C13A C12A H12A 119.9
C11 C12 H12 119.9
C13 C12 C11 120.15(15)
C13 C12 H12 119.9
C12 C13 H13 119.9
C12 C13 C14 120.29(16)
C14 C13 H13 119.9
P1A C2A Br1A 113.01(9)
C3A C2A Br1A 119.00(12)
C3A C2A P1A 127.88(12)
C9A C10A C4A 125.16(14)
C9A C10A C5A 117.80(15)
C5A C10A C4A 117.03(15)
C15A C16A C11A 120.11(16)
C15A C16A H16A 119.9
C11A C16A H16A 119.9
C2 C3 H3 116.3
C2 C3 C4 127.36(14)
C4 C3 H3 116.3
C16 C15 H15 120.0
C14 C15 H15 120.0
C14 C15 C16 119.94(16)
C11 C16 H16 119.9
C15 C16 C11 120.30(16)
C15 C16 H16 119.9
C13 C14 H14 120.0
C15 C14 C13 120.02(15)
C15 C14 H14 120.0
C15A C14A C13A 120.01(15)
C15A C14A H14A 120.0
C13A C14A H14A 120.0
H18A C18A H18B 109.5
H18A C18A H18C 109.5
H18B C18A H18C 109.5
C4A C18A H18A 109.5
C4A C18A H18B 109.5
C4A C18A H18C 109.5
C10 C4 C18 108.78(14)
C10 C4 C17 110.42(14)
C3 C4 C10 115.42(13)
C3 C4 C18 106.27(14)
C3 C4 C17 106.34(14)
C17 C4 C18 109.42(15)
C3A C4A C10A 114.78(13)
C3A C4A C18A 106.57(14)
C3A C4A C17A 106.28(14)
C10A C4A C18A 109.12(14)
C10A C4A C17A 110.21(14)
C17A C4A C18A 109.74(15)
C10 C5 H5 119.0
C6 C5 C10 122.03(16)
C6 C5 H5 119.0
C6A C5A C10A 121.71(16)
C6A C5A H5A 119.1
C10A C5A H5A 119.1
C8 C7 C6 119.71(16)
C8 C7 H7 120.1
C6 C7 H7 120.1
C4 C18 H18D 109.5
C4 C18 H18E 109.5
C4 C18 H18F 109.5
H18D C18 H18E 109.5
H18D C18 H18F 109.5
H18E C18 H18F 109.5
C4A C17A H17A 109.5
C4A C17A H17B 109.5
C4A C17A H17C 109.5
H17A C17A H17B 109.5
H17A C17A H17C 109.5
H17B C17A H17C 109.5
C8A C7A C6A 119.03(16)
C8A C7A H7A 120.5
C6A C7A H7A 120.5
C4 C17 H17D 109.5
C4 C17 H17E 109.5
C4 C17 H17F 109.5
H17D C17 H17E 109.5
H17D C17 H17F 109.5
H17E C17 H17F 109.5

loop_
_geom_bond_atom_site_label_1
_geom_bond_atom_site_label_2
_geom_bond_distance
Br1 C2 1.9228(15)
Br1A C2A 1.9162(15)
P1 C9 1.8260(15)
P1 C2 1.8059(16)
P1 C11 1.8417(16)
P1A C9A 1.8254(15)
P1A C11A 1.8441(16)
P1A C2A 1.8118(17)
C15A H15A 0.9300
C15A C16A 1.390(2)
C15A C14A 1.390(3)
C9 C10 1.405(2)
C9 C8 1.406(2)
C9A C8A 1.406(2)
C9A C10A 1.397(2)
C2 C3 1.326(2)
C8A H8A 0.9300
C8A C7A 1.381(2)
C10 C4 1.528(2)
C10 C5 1.405(2)
C6A H6A 0.9300
C6A C5A 1.383(3)
C6A C7A 1.388(3)
C11A C12A 1.398(2)
C11A C16A 1.399(2)
C8 H8 0.9300
C8 C7 1.376(2)
C6 H6 0.9300
C6 C5 1.394(3)
C6 C7 1.387(3)
C3A H3A 0.9300
C3A C2A 1.317(2)
C3A C4A 1.514(2)
C11 C12 1.400(2)
C11 C16 1.397(2)
C13A H13A 0.9300
C13A C12A 1.390(2)
C13A C14A 1.393(3)
C12A H12A 0.9300
C12 H12 0.9300
C12 C13 1.387(2)
C13 H13 0.9300
C13 C14 1.392(2)
C10A C4A 1.532(2)
C10A C5A 1.408(2)
C16A H16A 0.9300
C3 H3 0.9300
C3 C4 1.512(2)
C15 H15 0.9300
C15 C16 1.395(2)
C15 C14 1.388(2)
C16 H16 0.9300
C14 H14 0.9300
C14A H14A 0.9300
C18A H18A 0.9600
C18A H18B 0.9600
C18A H18C 0.9600
C18A C4A 1.545(2)
C4 C18 1.550(2)
C4 C17 1.544(2)
C4A C17A 1.540(2)
C5 H5 0.9300
C5A H5A 0.9300
C7 H7 0.9300
C18 H18D 0.9600
C18 H18E 0.9600
C18 H18F 0.9600
C17A H17A 0.9600
C17A H17B 0.9600
C17A H17C 0.9600
C7A H7A 0.9300
C17 H17D 0.9600
C17 H17E 0.9600
C17 H17F 0.9600

loop_
_geom_torsion_atom_site_label_1
_geom_torsion_atom_site_label_2
_geom_torsion_atom_site_label_3
_geom_torsion_atom_site_label_4
_geom_torsion
Br1 C2 C3 C4 -178.20(12)
P1 C9 C10 C4 -4.8(2)
P1 C9 C10 C5 177.38(12)
P1 C9 C8 C7 -178.04(13)
P1 C2 C3 C4 6.2(3)
P1 C11 C12 C13 179.57(12)
P1 C11 C16 C15 179.14(13)
P1A C9A C8A C7A 178.68(13)
P1A C9A C10A C4A 3.0(2)
P1A C9A C10A C5A -177.92(12)
P1A C11A C12A C13A 179.27(12)
P1A C11A C16A C15A -178.92(13)
C9 P1 C2 Br1 178.97(8)
C9 P1 C2 C3 -5.23(16)
C9 P1 C11 C12 -25.69(14)
C9 P1 C11 C16 154.55(12)
C9 C10 C4 C3 3.9(2)
C9 C10 C4 C18 -115.36(17)
C9 C10 C4 C17 124.54(17)
C9 C10 C5 C6 0.3(2)
C9 C8 C7 C6 0.6(3)
C9A P1A C11A C12A 25.83(15)
C9A P1A C11A C16A -154.47(13)
C9A P1A C2A Br1A -179.68(8)
C9A P1A C2A C3A 4.24(17)
C9A C8A C7A C6A -0.8(3)
C9A C10A C4A C3A -2.0(2)
C9A C10A C4A C18A 117.50(17)
C9A C10A C4A C17A -121.94(17)
C9A C10A C5A C6A -0.4(2)
C2 P1 C9 C10 4.55(15)
C2 P1 C9 C8 -177.26(12)
C2 P1 C11 C12 75.11(14)
C2 P1 C11 C16 -104.65(13)
C2 C3 C4 C10 -4.7(2)
C2 C3 C4 C18 115.98(18)
C2 C3 C4 C17 -127.49(18)
C8A C9A C10A C4A -178.39(15)
C8A C9A C10A C5A 0.7(2)
C10 C9 C8 C7 0.3(2)
C11A P1A C9A C8A 75.76(13)
C11A P1A C9A C10A -105.57(14)
C11A P1A C2A Br1A -75.92(9)
C11A P1A C2A C3A 107.99(16)
C8 C9 C10 C4 177.10(15)
C8 C9 C10 C5 -0.7(2)
C11 P1 C9 C10 107.19(14)
C11 P1 C9 C8 -74.62(13)
C11 P1 C2 Br1 75.77(9)
C11 P1 C2 C3 -108.43(15)
C11 C12 C13 C14 1.4(2)
C12A C11A C16A C15A 0.8(2)
C12A C13A C14A C15A 0.7(3)
C12 C11 C16 C15 -0.6(2)
C12 C13 C14 C15 -0.9(3)
C2A P1A C9A C8A 177.91(12)
C2A P1A C9A C10A -3.42(15)
C2A P1A C11A C12A -74.79(14)
C2A P1A C11A C16A 104.91(13)
C2A C3A C4A C10A 2.8(2)
C2A C3A C4A C18A -118.07(19)
C2A C3A C4A C17A 124.93(19)
C10A C9A C8A C7A -0.1(2)
C16A C15A C14A C13A -0.3(3)
C16A C11A C12A C13A -0.4(2)
C16 C11 C12 C13 -0.7(2)
C16 C15 C14 C13 -0.4(3)
C14 C15 C16 C11 1.2(3)
C14A C15A C16A C11A -0.4(3)
C14A C13A C12A C11A -0.3(2)
C4 C10 C5 C6 -177.64(16)
C4A C3A C2A Br1A 179.47(13)
C4A C3A C2A P1A -4.6(3)
C4A C10A C5A C6A 178.69(15)
C5 C10 C4 C3 -178.27(14)
C5 C10 C4 C18 62.44(19)
C5 C10 C4 C17 -57.7(2)
C5 C6 C7 C8 -1.0(3)
C5A C6A C7A C8A 1.0(3)
C5A C10A C4A C3A 178.93(14)
C5A C10A C4A C18A -61.57(19)
C5A C10A C4A C17A 59.00(19)
C7 C6 C5 C10 0.5(3)
C7A C6A C5A C10A -0.4(3)
